data_4077933
loop_
_publ_author_name
'Raba, Andreas'
'Cokoja, Mirza'
'Ewald, Stefan'
'Riener, Korbinian'
'Herdtweck, Eberhardt'
'P\"othig, Alexander'
'Herrmann, Wolfgang A.'
'K\"uhn, Fritz E.'

_publ_section_title
;
 Synthesis and Characterization of Novel Iron(II) Complexes with
 Tetradentate Bis(N-heterocyclic carbene)--Bis(pyridine) (NCCN) Ligands
;
_journal_issue 7
_journal_name_full Organometallics
_journal_page_first 2793
_journal_paper_doi 10.1021/om2010673
_journal_volume 31
_journal_year 2012
_chemical_formula_moiety 'C22 H21 Fe N7 O, 2(F6 P)'
_chemical_formula_sum 'C22 H21 F12 Fe N7 O P2'
_chemical_formula_weight 745.25
_space_group_IT_number 2
_symmetry_cell_setting triclinic
_symmetry_Int_Tables_number 2
_symmetry_space_group_name_Hall '-P 1'
_symmetry_space_group_name_H-M 'P -1'
_atom_sites_solution_hydrogens geom
_atom_sites_solution_primary direct
_atom_sites_solution_secondary difmap
_cell_angle_alpha 87.9783(8)
_cell_angle_beta 76.8642(8)
_cell_angle_gamma 63.4836(7)
_cell_formula_units_Z 2
_cell_length_a 11.5615(2)
_cell_length_b 12.4910(3)
_cell_length_c 13.2661(3)
_cell_measurement_reflns_used 9935
_cell_measurement_temperature 123
_cell_measurement_theta_max 25.2556
_cell_measurement_theta_min 2.3238
_cell_volume 1664.61(6)
_computing_cell_refinement 'SAINT (Bruker, 2008b)'
_computing_data_collection 'APEX II Control Software (Bruker, 2008a)'
_computing_data_reduction 'SAINT (Bruker, 2008b)'
_computing_molecular_graphics 'PLATON (Spek, 2011)'
_computing_publication_material 'PLATON (Spek, 2011)'
_computing_structure_refinement 'SHELXL97 (Sheldrick, 1998)'
_computing_structure_solution 'SIR92 (Altomare, 1994)'
_diffrn_ambient_temperature 123
_diffrn_detector ' CCD plate '
_diffrn_detector_area_resol_mean 16
_diffrn_measured_fraction_theta_full 0.987
_diffrn_measured_fraction_theta_max 0.987
_diffrn_measurement_device ' \k-geometry diffractometer '
_diffrn_measurement_device_type ' Bruker APEX-II CCD '
_diffrn_measurement_method ' phi- and omega-rotation '
_diffrn_radiation_monochromator graphite
_diffrn_radiation_probe x-ray
_diffrn_radiation_source 'fine-focus sealed tube'
_diffrn_radiation_type MoK\a
_diffrn_radiation_wavelength 0.71073
_diffrn_reflns_av_R_equivalents 0.0400
_diffrn_reflns_av_sigmaI/netI 0.0326
_diffrn_reflns_limit_h_max 13
_diffrn_reflns_limit_h_min -13
_diffrn_reflns_limit_k_max 14
_diffrn_reflns_limit_k_min -14
_diffrn_reflns_limit_l_max 15
_diffrn_reflns_limit_l_min -15
_diffrn_reflns_number 38761
_diffrn_reflns_reduction_process
;
;
_diffrn_reflns_theta_full 25.38
_diffrn_reflns_theta_max 25.38
_diffrn_reflns_theta_min 1.58
_exptl_absorpt_coefficient_mu 0.644
_exptl_absorpt_correction_T_max 0.7452
_exptl_absorpt_correction_T_min 0.6253
_exptl_absorpt_correction_type multi-scan
_exptl_absorpt_process_details 'SADABS, Bruker, 2008b'
_exptl_crystal_colour yellow
_exptl_crystal_density_diffrn 1.487
_exptl_crystal_density_method 'Not Measured'
_exptl_crystal_description fragment
_exptl_crystal_F_000 748
_exptl_crystal_size_max 0.250
_exptl_crystal_size_mid 0.150
_exptl_crystal_size_min 0.100
_platon_squeeze_details
;
The unit cell contains 4 acetonitrile molecules which have been treated as a 
diffuse contribution to the overall scattering without specific atom positions 
by SQUEEZE/PLATON.
;
_refine_diff_density_max 0.892
_refine_diff_density_min -0.290
_refine_diff_density_rms 0.055
_refine_ls_extinction_method none
_refine_ls_goodness_of_fit_ref 1.042
_refine_ls_hydrogen_treatment constr
_refine_ls_matrix_type full
_refine_ls_number_parameters 407
_refine_ls_number_reflns 6020
_refine_ls_number_restraints 0
_refine_ls_restrained_S_all 1.042
_refine_ls_R_factor_all 0.0492
_refine_ls_R_factor_gt 0.0362
_refine_ls_shift/su_max 0.001
_refine_ls_shift/su_mean 0.000
_refine_ls_structure_factor_coef Fsqd
_refine_ls_weighting_details 'calc w=1/[\s^2^(Fo^2^)+(0.0442P)^2^+0.5568P] where P=(Fo^2^+2Fc^2^)/3'
_refine_ls_weighting_scheme calc
_refine_ls_wR_factor_gt 0.0822
_refine_ls_wR_factor_ref 0.0859
_reflns_number_gt 4829
_reflns_number_total 6020
_reflns_threshold_expression I>2\s(I)
_cod_data_source_file om2010673_si_002.cif
_cod_data_source_block compound_3c
_cod_depositor_comments
;
The following automatic conversions were performed:

'_symmetry_cell_setting' value 'Triclinic' changed to 'triclinic'
according to /home/saulius/struct/CIF-dictionaries/cif_core.dic
dictionary named 'cif_core.dic' version 2.4.1 from 2010-06-29.

Automatic conversion script
Id: cif_fix_values 1715 2011-07-08 13:25:40Z adriana 
;
_cod_database_code 4077933

loop_
_symmetry_equiv_pos_site_id
_symmetry_equiv_pos_as_xyz
1 x,y,z
2 -x,-y,-z

loop_
_atom_site_aniso_label
_atom_site_aniso_U_11
_atom_site_aniso_U_22
_atom_site_aniso_U_33
_atom_site_aniso_U_23
_atom_site_aniso_U_13
_atom_site_aniso_U_12
Fe1 0.0161(2) 0.0258(2) 0.0177(2) 0.0004(1) -0.0047(1) -0.0075(1)
O1 0.0305(9) 0.0332(10) 0.0422(11) 0.0045(8) -0.0051(8) -0.0177(8)
N1 0.0206(9) 0.0213(10) 0.0210(10) 0.0013(8) -0.0060(8) -0.0075(8)
N2 0.0204(9) 0.0251(10) 0.0196(10) 0.0009(8) -0.0069(8) -0.0091(8)
N3 0.0205(9) 0.0240(10) 0.0245(11) -0.0024(8) -0.0067(8) -0.0087(8)
N4 0.0216(10) 0.0391(12) 0.0198(11) -0.0031(9) -0.0049(8) -0.0078(9)
N5 0.0189(9) 0.0304(11) 0.0214(10) -0.0028(9) -0.0042(8) -0.0041(8)
N6 0.0211(10) 0.0320(11) 0.0211(10) 0.0023(9) -0.0066(8) -0.0103(8)
N7 0.0214(10) 0.0259(11) 0.0190(10) 0.0049(8) -0.0068(8) -0.0127(9)
C1 0.0151(10) 0.0208(12) 0.0198(11) -0.0017(9) -0.0026(9) -0.0047(9)
C2 0.0271(12) 0.0265(13) 0.0225(12) 0.0075(10) -0.0085(10) -0.0085(10)
C3 0.0254(12) 0.0271(13) 0.0225(12) 0.0029(10) -0.0104(10) -0.0066(10)
C4 0.0162(11) 0.0193(12) 0.0309(13) -0.0010(10) -0.0060(9) -0.0049(9)
C5 0.0269(12) 0.0252(13) 0.0363(14) 0.0048(11) -0.0102(11) -0.0103(10)
C6 0.0293(13) 0.0211(13) 0.0547(18) 0.0025(12) -0.0117(12) -0.0127(10)
C7 0.0350(14) 0.0297(14) 0.0443(16) -0.0003(12) -0.0161(12) -0.0157(11)
C8 0.0293(13) 0.0283(14) 0.0324(14) -0.0041(11) -0.0115(11) -0.0110(10)
C9 0.0232(11) 0.0324(14) 0.0265(13) 0.0036(10) -0.0097(10) -0.0139(10)
C10 0.0223(12) 0.0353(14) 0.0268(13) 0.0041(11) -0.0091(10) -0.0098(10)
C11 0.0205(11) 0.0330(14) 0.0258(13) 0.0013(11) -0.0080(10) -0.0039(10)
C12 0.0226(11) 0.0278(13) 0.0227(12) 0.0007(10) -0.0069(9) -0.0097(10)
C13 0.0231(13) 0.0589(18) 0.0247(14) -0.0076(13) 0.0018(10) -0.0075(12)
C14 0.0209(12) 0.0469(17) 0.0278(14) -0.0075(12) -0.0004(10) -0.0007(11)
C15 0.0245(12) 0.0337(14) 0.0226(13) 0.0000(11) -0.0062(10) -0.0105(10)
C16 0.0314(13) 0.0538(17) 0.0253(14) 0.0001(12) -0.0069(11) -0.0165(12)
C17 0.0377(15) 0.0642(19) 0.0223(14) 0.0088(13) -0.0122(11) -0.0218(14)
C18 0.0294(13) 0.0527(17) 0.0324(15) 0.0067(13) -0.0142(11) -0.0167(12)
C19 0.0250(12) 0.0379(15) 0.0264(13) 0.0063(11) -0.0078(10) -0.0116(11)
C20 0.0222(12) 0.0278(13) 0.0199(12) 0.0087(10) -0.0073(10) -0.0141(10)
C21 0.0201(11) 0.0276(13) 0.0322(14) 0.0022(11) -0.0017(10) -0.0073(10)
C22 0.0150(10) 0.0305(14) 0.0200(12) 0.0022(10) -0.0030(9) -0.0058(10)
P1 0.0242(3) 0.0571(5) 0.0240(3) 0.0095(3) -0.0099(3) -0.0171(3)
F1 0.0417(9) 0.0495(10) 0.0472(10) 0.0090(8) -0.0189(7) -0.0159(7)
F2 0.0439(9) 0.0785(12) 0.0259(8) 0.0083(8) -0.0058(7) -0.0291(9)
F3 0.0503(10) 0.1010(15) 0.0562(11) -0.0056(10) -0.0202(9) -0.0442(10)
F4 0.0432(9) 0.0542(10) 0.0552(10) 0.0162(8) -0.0197(8) -0.0266(8)
F5 0.0412(9) 0.0899(13) 0.0262(9) 0.0101(9) -0.0032(7) -0.0170(9)
F6 0.0340(9) 0.0767(13) 0.0468(10) 0.0169(9) -0.0164(7) -0.0035(8)
P2 0.0217(3) 0.0256(3) 0.0260(3) 0.0013(3) -0.0076(2) -0.0084(2)
F7 0.0305(8) 0.0577(10) 0.0531(10) 0.0126(8) -0.0177(7) -0.0262(7)
F8 0.0265(7) 0.0461(9) 0.0478(9) 0.0111(7) -0.0051(7) -0.0165(7)
F9 0.0345(8) 0.0500(9) 0.0417(9) 0.0212(7) -0.0189(7) -0.0220(7)
F10 0.0531(10) 0.0426(10) 0.0528(10) -0.0163(8) -0.0160(8) -0.0101(8)
F11 0.0390(8) 0.0543(10) 0.0386(9) 0.0189(8) -0.0131(7) -0.0088(7)
F12 0.0381(8) 0.0414(9) 0.0505(10) -0.0181(8) -0.0051(7) -0.0136(7)

loop_
_atom_site_label
_atom_site_type_symbol
_atom_site_thermal_displace_type
_atom_site_fract_x
_atom_site_fract_y
_atom_site_fract_z
_atom_site_occupancy
_atom_site_U_iso_or_equiv
_atom_site_calc_flag
_atom_site_refinement_flags
Fe1 Fe Uani 0.57772(3) 0.64279(3) 0.69536(2) 1.000 0.0204(1) d .
O1 O Uani 0.51028(16) 0.44315(16) 0.72162(14) 1.000 0.0347(6) d .
N1 N Uani 0.57825(17) 0.76432(16) 0.51611(14) 1.000 0.0215(6) d .
N2 N Uani 0.44385(17) 0.69051(16) 0.51320(14) 1.000 0.0217(6) d .
N3 N Uani 0.64844(17) 0.76668(16) 0.66306(14) 1.000 0.0232(6) d .
N4 N Uani 0.39164(18) 0.73746(18) 0.88195(14) 1.000 0.0289(6) d .
N5 N Uani 0.27805(17) 0.81351(17) 0.76809(14) 1.000 0.0262(6) d .
N6 N Uani 0.61641(17) 0.61907(17) 0.83818(14) 1.000 0.0251(6) d .
N7 N Uani 0.75932(17) 0.52763(16) 0.62461(14) 1.000 0.0210(6) d .
C1 C Uani 0.52690(19) 0.69324(19) 0.56853(16) 1.000 0.0201(6) d .
C2 C Uani 0.5271(2) 0.8056(2) 0.42943(18) 1.000 0.0264(7) d .
C3 C Uani 0.4426(2) 0.7600(2) 0.42836(18) 1.000 0.0262(7) d .
C4 C Uani 0.6476(2) 0.80475(19) 0.56687(18) 1.000 0.0232(7) d .
C5 C Uani 0.7051(2) 0.8770(2) 0.5234(2) 1.000 0.0296(8) d .
C6 C Uani 0.7660(2) 0.9131(2) 0.5844(2) 1.000 0.0342(9) d .
C7 C Uani 0.7685(2) 0.8750(2) 0.6829(2) 1.000 0.0346(8) d .
C8 C Uani 0.7103(2) 0.8017(2) 0.71984(19) 1.000 0.0298(8) d .
C9 C Uani 0.3341(2) 0.6608(2) 0.55789(18) 1.000 0.0262(7) d .
C10 C Uani 0.2100(2) 0.7742(2) 0.60997(18) 1.000 0.0288(8) d .
C11 C Uani 0.2355(2) 0.8585(2) 0.67174(18) 1.000 0.0291(7) d .
C12 C Uani 0.4032(2) 0.7440(2) 0.77770(17) 1.000 0.0247(7) d .
C13 C Uani 0.2605(2) 0.8034(3) 0.9372(2) 1.000 0.0408(9) d .
C14 C Uani 0.1910(2) 0.8506(2) 0.86527(19) 1.000 0.0381(8) d .
C15 C Uani 0.5078(2) 0.6691(2) 0.91724(18) 1.000 0.0278(8) d .
C16 C Uani 0.5105(3) 0.6552(3) 1.01986(19) 1.000 0.0378(9) d .
C17 C Uani 0.6327(3) 0.5888(3) 1.0434(2) 1.000 0.0411(9) d .
C18 C Uani 0.7461(2) 0.5398(2) 0.96338(19) 1.000 0.0377(9) d .
C19 C Uani 0.7345(2) 0.5548(2) 0.86232(19) 1.000 0.0306(8) d .
C20 C Uani 0.8602(2) 0.4567(2) 0.58062(17) 1.000 0.0220(7) d .
C21 C Uani 0.9886(2) 0.3642(2) 0.52453(19) 1.000 0.0288(7) d .
C22 C Uani 0.5340(2) 0.5231(2) 0.70989(17) 1.000 0.0238(7) d .
P1 P Uani 0.87201(6) 0.50413(7) 0.24739(5) 1.000 0.0350(2) d .
F1 F Uani 0.75511(15) 0.62768(14) 0.22771(12) 1.000 0.0466(6) d .
F2 F Uani 0.94773(15) 0.48770(16) 0.12817(11) 1.000 0.0494(6) d .
F3 F Uani 0.94920(17) 0.57438(18) 0.27385(14) 1.000 0.0636(7) d .
F4 F Uani 0.79584(15) 0.43290(15) 0.22035(13) 1.000 0.0480(6) d .
F5 F Uani 0.79658(16) 0.51928(17) 0.36720(12) 1.000 0.0583(6) d .
F6 F Uani 0.98906(15) 0.38107(17) 0.26780(13) 1.000 0.0598(6) d .
P2 P Uani 0.86525(6) 0.16085(5) 0.73088(5) 1.000 0.0249(2) d .
F7 F Uani 1.00271(14) 0.16735(14) 0.69633(12) 1.000 0.0435(5) d .
F8 F Uani 0.72677(13) 0.15347(13) 0.76519(12) 1.000 0.0409(5) d .
F9 F Uani 0.81104(14) 0.24536(13) 0.64174(11) 1.000 0.0396(5) d .
F10 F Uani 0.80508(16) 0.27579(14) 0.81016(13) 1.000 0.0527(6) d .
F11 F Uani 0.91826(15) 0.07662(14) 0.82021(12) 1.000 0.0484(5) d .
F12 F Uani 0.92338(14) 0.04619(13) 0.65227(12) 1.000 0.0454(5) d .
H2 H Uiso 0.54800 0.85580 0.38090 1.000 0.0320 c R
H3 H Uiso 0.39090 0.77260 0.37880 1.000 0.0310 c R
H5 H Uiso 0.70290 0.90090 0.45480 1.000 0.0360 c R
H6 H Uiso 0.80580 0.96370 0.55850 1.000 0.0410 c R
H7 H Uiso 0.81020 0.89910 0.72520 1.000 0.0420 c R
H8 H Uiso 0.71390 0.77510 0.78750 1.000 0.0360 c R
H9A H Uiso 0.36040 0.60090 0.60970 1.000 0.0310 c R
H9B H Uiso 0.31420 0.62540 0.50250 1.000 0.0310 c R
H10A H Uiso 0.16550 0.81900 0.55560 1.000 0.0350 c R
H10B H Uiso 0.14770 0.74990 0.65710 1.000 0.0350 c R
H11A H Uiso 0.30480 0.87620 0.62650 1.000 0.0350 c R
H11B H Uiso 0.15300 0.93510 0.68990 1.000 0.0350 c R
H13 H Uiso 0.22730 0.81290 1.01040 1.000 0.0490 c R
H14 H Uiso 0.09780 0.90090 0.87850 1.000 0.0460 c R
H16 H Uiso 0.43100 0.69010 1.07310 1.000 0.0450 c R
H17 H Uiso 0.63860 0.57690 1.11350 1.000 0.0490 c R
H18 H Uiso 0.83110 0.49620 0.97810 1.000 0.0450 c R
H19 H Uiso 0.81240 0.51880 0.80780 1.000 0.0370 c R
H21A H Uiso 0.99410 0.28490 0.53950 1.000 0.0430 c R
H21B H Uiso 1.05990 0.37240 0.54660 1.000 0.0430 c R
H21C H Uiso 0.99840 0.37320 0.44980 1.000 0.0430 c R

loop_
_atom_type_symbol
_atom_type_description
_atom_type_scat_dispersion_real
_atom_type_scat_dispersion_imag
_atom_type_scat_source
C C 0.0033 0.0016 ' International Tables Vol C Tables 4.2.6.8 and 6.1.1.4'
H H 0.0000 0.0000 ' International Tables Vol C Tables 4.2.6.8 and 6.1.1.4'
F F 0.0171 0.0103 ' International Tables Vol C Tables 4.2.6.8 and 6.1.1.4'
Fe Fe 0.3463 0.8444 ' International Tables Vol C Tables 4.2.6.8 and 6.1.1.4'
N N 0.0061 0.0033 ' International Tables Vol C Tables 4.2.6.8 and 6.1.1.4'
O O 0.0106 0.0060 ' International Tables Vol C Tables 4.2.6.8 and 6.1.1.4'
P P 0.1023 0.0942 ' International Tables Vol C Tables 4.2.6.8 and 6.1.1.4'

loop_
_geom_angle_atom_site_label_1
_geom_angle_atom_site_label_2
_geom_angle_atom_site_label_3
_geom_angle
_geom_angle_publ_flag
N3 Fe1 N6 93.98(8) yes
N3 Fe1 N7 84.14(8) yes
N3 Fe1 C1 79.87(9) yes
N3 Fe1 C12 99.61(9) yes
N3 Fe1 C22 172.45(9) yes
N6 Fe1 N7 93.68(8) yes
N6 Fe1 C1 170.29(9) yes
N6 Fe1 C12 80.71(9) yes
N6 Fe1 C22 89.20(9) yes
N7 Fe1 C1 93.16(9) yes
N7 Fe1 C12 173.42(9) yes
N7 Fe1 C22 88.83(10) yes
C1 Fe1 C12 92.83(10) yes
C1 Fe1 C22 97.83(10) yes
C12 Fe1 C22 87.66(11) yes
F1 P1 F3 90.18(11) yes
F1 P1 F4 90.18(10) yes
F1 P1 F5 90.25(10) yes
F1 P1 F6 179.55(10) yes
F2 P1 F3 89.89(10) yes
F2 P1 F4 89.79(10) yes
F2 P1 F5 179.46(11) yes
F2 P1 F6 90.04(10) yes
F3 P1 F4 179.52(11) yes
F3 P1 F5 90.36(10) yes
F3 P1 F6 89.46(11) yes
F4 P1 F5 89.95(10) yes
F4 P1 F6 90.18(10) yes
F5 P1 F6 89.49(10) yes
F1 P1 F2 90.23(9) yes
F7 P2 F8 179.59(9) yes
F7 P2 F10 91.03(10) yes
F7 P2 F11 89.87(10) yes
F7 P2 F12 89.74(9) yes
F8 P2 F9 89.43(9) yes
F8 P2 F10 89.38(10) yes
F8 P2 F11 90.15(9) yes
F8 P2 F12 89.85(9) yes
F9 P2 F10 90.12(8) yes
F9 P2 F11 179.57(11) yes
F9 P2 F12 89.86(8) yes
F10 P2 F11 89.79(9) yes
F10 P2 F12 179.23(11) yes
F11 P2 F12 90.23(8) yes
F7 P2 F9 90.55(9) yes
C1 N1 C4 117.27(18) yes
C1 N1 C2 111.6(2) yes
C2 N1 C4 129.50(19) yes
C3 N2 C9 122.6(2) yes
C1 N2 C3 110.7(2) yes
C1 N2 C9 122.55(18) yes
C4 N3 C8 117.1(2) yes
Fe1 N3 C4 114.23(16) yes
Fe1 N3 C8 128.06(15) yes
C13 N4 C15 130.4(2) yes
C12 N4 C13 111.5(2) yes
C12 N4 C15 118.1(2) yes
C11 N5 C14 122.3(2) yes
C11 N5 C12 127.14(19) yes
C12 N5 C14 110.24(19) yes
Fe1 N6 C19 127.95(16) yes
Fe1 N6 C15 114.41(16) yes
C15 N6 C19 117.5(2) yes
Fe1 N7 C20 174.9(2) yes
Fe1 C1 N2 140.19(18) yes
Fe1 C1 N1 115.37(17) yes
N1 C1 N2 104.14(18) yes
N1 C2 C3 105.8(2) yes
N2 C3 C2 107.7(2) yes
N3 C4 C5 124.5(2) yes
N1 C4 N3 111.8(2) yes
N1 C4 C5 123.7(2) yes
C4 C5 C6 117.1(2) no
C5 C6 C7 119.5(2) no
C6 C7 C8 119.7(2) no
N3 C8 C7 122.1(2) yes
N2 C9 C10 109.93(19) yes
C9 C10 C11 115.2(2) no
N5 C11 C10 115.48(19) yes
Fe1 C12 N5 140.85(17) yes
N4 C12 N5 104.5(2) yes
Fe1 C12 N4 114.09(17) yes
N4 C13 C14 105.3(2) yes
N5 C14 C13 108.4(2) yes
N4 C15 N6 112.0(2) yes
N6 C15 C16 123.8(3) yes
N4 C15 C16 124.2(2) yes
C15 C16 C17 117.9(3) no
C16 C17 C18 119.1(2) no
C17 C18 C19 119.4(2) no
N6 C19 C18 122.2(2) yes
N7 C20 C21 179.0(3) yes
Fe1 C22 O1 176.9(2) yes
C3 C2 H2 127.00 no
N1 C2 H2 127.00 no
C2 C3 H3 126.00 no
N2 C3 H3 126.00 no
C6 C5 H5 121.00 no
C4 C5 H5 121.00 no
C5 C6 H6 120.00 no
C7 C6 H6 120.00 no
C8 C7 H7 120.00 no
C6 C7 H7 120.00 no
N3 C8 H8 119.00 no
C7 C8 H8 119.00 no
N2 C9 H9B 110.00 no
N2 C9 H9A 110.00 no
H9A C9 H9B 108.00 no
C10 C9 H9A 110.00 no
C10 C9 H9B 110.00 no
C11 C10 H10B 108.00 no
C9 C10 H10A 108.00 no
C9 C10 H10B 109.00 no
C11 C10 H10A 108.00 no
H10A C10 H10B 108.00 no
N5 C11 H11B 108.00 no
N5 C11 H11A 108.00 no
H11A C11 H11B 107.00 no
C10 C11 H11A 108.00 no
C10 C11 H11B 108.00 no
C14 C13 H13 127.00 no
N4 C13 H13 127.00 no
N5 C14 H14 126.00 no
C13 C14 H14 126.00 no
C15 C16 H16 121.00 no
C17 C16 H16 121.00 no
C18 C17 H17 120.00 no
C16 C17 H17 120.00 no
C17 C18 H18 120.00 no
C19 C18 H18 120.00 no
C18 C19 H19 119.00 no
N6 C19 H19 119.00 no
H21B C21 H21C 109.00 no
C20 C21 H21A 109.00 no
C20 C21 H21B 109.00 no
C20 C21 H21C 109.00 no
H21A C21 H21B 109.00 no
H21A C21 H21C 110.00 no

loop_
_geom_bond_atom_site_label_1
_geom_bond_atom_site_label_2
_geom_bond_distance
_geom_bond_publ_flag
Fe1 N3 2.042(2) yes
Fe1 N6 2.0261(19) yes
Fe1 N7 1.965(2) yes
Fe1 C1 1.902(2) yes
Fe1 C12 1.919(2) yes
Fe1 C22 1.771(2) yes
P1 F2 1.5947(16) yes
P1 F3 1.598(2) yes
P1 F4 1.601(2) yes
P1 F5 1.6020(17) yes
P1 F6 1.596(2) yes
P1 F1 1.5956(18) yes
P2 F7 1.589(2) yes
P2 F12 1.5868(16) yes
P2 F11 1.5979(17) yes
P2 F10 1.5917(17) yes
P2 F8 1.6052(19) yes
P2 F9 1.6011(16) yes
O1 C22 1.145(3) yes
N1 C4 1.408(3) yes
N1 C1 1.365(3) yes
N1 C2 1.390(3) yes
N2 C3 1.396(3) yes
N2 C1 1.347(3) yes
N2 C9 1.471(3) yes
N3 C4 1.347(3) yes
N3 C8 1.348(3) yes
N4 C13 1.392(4) yes
N4 C15 1.409(3) yes
N4 C12 1.362(3) yes
N5 C11 1.476(3) yes
N5 C12 1.348(3) yes
N5 C14 1.388(3) yes
N6 C15 1.347(3) yes
N6 C19 1.347(3) yes
N7 C20 1.136(3) yes
C2 C3 1.335(4) no
C4 C5 1.383(3) no
C5 C6 1.386(4) no
C6 C7 1.377(4) no
C7 C8 1.378(4) no
C9 C10 1.532(3) no
C10 C11 1.522(3) no
C13 C14 1.338(4) no
C15 C16 1.372(3) no
C16 C17 1.385(5) no
C17 C18 1.385(4) no
C18 C19 1.376(3) no
C20 C21 1.456(3) no
C2 H2 0.9500 no
C3 H3 0.9500 no
C5 H5 0.9500 no
C6 H6 0.9500 no
C7 H7 0.9500 no
C8 H8 0.9500 no
C9 H9A 0.9900 no
C9 H9B 0.9900 no
C10 H10A 0.9900 no
C10 H10B 0.9900 no
C11 H11B 0.9900 no
C11 H11A 0.9900 no
C13 H13 0.9500 no
C14 H14 0.9500 no
C16 H16 0.9500 no
C17 H17 0.9500 no
C18 H18 0.9500 no
C19 H19 0.9500 no
C21 H21B 0.9800 no
C21 H21C 0.9800 no
C21 H21A 0.9800 no

loop_
_geom_hbond_atom_site_label_D
_geom_hbond_atom_site_label_H
_geom_hbond_atom_site_label_A
_geom_hbond_distance_DH
_geom_hbond_distance_HA
_geom_hbond_distance_DA
_geom_hbond_angle_DHA
_geom_hbond_site_symmetry_A
_geom_hbond_publ_flag
C3 H3 F8 0.9500 2.5100 3.434(3) 165.00 2_666 yes
C3 H3 F9 0.9500 2.5200 3.300(3) 140.00 2_666 yes
C11 H11A N2 0.9900 2.4600 2.850(3) 103.00 . yes
C11 H11B F12 0.9900 2.5500 3.378(3) 141.00 1_465 yes
C13 H13 F11 0.9500 2.4900 3.380(3) 156.00 2_667 yes
C14 H14 F11 0.9500 2.5000 3.326(3) 145.00 1_465 yes
C17 H17 F1 0.9500 2.5000 3.238(4) 134.00 1_556 yes
C17 H17 O1 0.9500 2.5400 3.282(3) 135.00 2_667 yes
C19 H19 F3 0.9500 2.4500 3.343(3) 157.00 2_766 yes
C21 H21A F7 0.9800 2.5000 3.268(3) 135.00 . yes
C21 H21A F9 0.9800 2.4800 3.153(3) 126.00 . yes
C21 H21B F3 0.9800 2.4600 3.126(3) 125.00 2_766 yes
C21 H21C F6 0.9800 2.4400 3.404(3) 168.00 . yes

loop_
_geom_torsion_atom_site_label_1
_geom_torsion_atom_site_label_2
_geom_torsion_atom_site_label_3
_geom_torsion_atom_site_label_4
_geom_torsion
_geom_torsion_publ_flag
N6 Fe1 N3 C4 176.68(17) no
N6 Fe1 N3 C8 6.2(2) no
N7 Fe1 N3 C4 83.39(17) no
N7 Fe1 N3 C8 -87.1(2) no
C1 Fe1 N3 C4 -10.89(17) no
C1 Fe1 N3 C8 178.6(2) no
C12 Fe1 N3 C4 -102.07(17) no
C12 Fe1 N3 C8 87.4(2) no
N3 Fe1 N6 C15 106.38(17) no
N3 Fe1 N6 C19 -77.7(2) no
N7 Fe1 N6 C15 -169.26(17) no
N7 Fe1 N6 C19 6.7(2) no
C12 Fe1 N6 C15 7.28(17) no
C12 Fe1 N6 C19 -176.8(2) no
C22 Fe1 N6 C15 -80.48(18) no
C22 Fe1 N6 C19 95.4(2) no
N3 Fe1 C1 N1 9.88(16) no
N7 Fe1 C1 N1 -73.59(17) no
C12 Fe1 C1 N1 109.14(17) no
C22 Fe1 C1 N1 -162.84(17) no
N3 Fe1 C1 N2 -162.5(3) no
N7 Fe1 C1 N2 114.0(3) no
C12 Fe1 C1 N2 -63.3(3) no
C22 Fe1 C1 N2 24.8(3) no
N3 Fe1 C12 N5 90.5(3) no
N6 Fe1 C12 N5 -177.0(3) no
C1 Fe1 C12 N5 10.3(3) no
N3 Fe1 C12 N4 -99.52(18) no
N6 Fe1 C12 N4 -7.02(18) no
C1 Fe1 C12 N4 -179.72(19) no
C22 Fe1 C12 N4 82.55(19) no
C22 Fe1 C12 N5 -87.5(3) no
C4 N1 C1 Fe1 -8.0(3) no
C2 N1 C1 N2 0.3(2) no
C2 N1 C1 Fe1 -174.74(15) no
C4 N1 C2 C3 -164.5(2) no
C4 N1 C1 N2 167.03(19) no
C1 N1 C4 N3 -1.4(3) no
C2 N1 C4 N3 162.6(2) no
C1 N1 C4 C5 179.9(2) no
C2 N1 C4 C5 -16.1(4) no
C1 N1 C2 C3 0.3(3) no
C1 N2 C3 C2 0.9(3) no
C9 N2 C3 C2 158.5(2) no
C3 N2 C1 Fe1 172.3(2) no
C9 N2 C1 Fe1 14.6(4) no
C3 N2 C1 N1 -0.7(2) no
C9 N2 C1 N1 -158.28(19) no
C1 N2 C9 C10 86.8(2) no
C3 N2 C9 C10 -68.2(3) no
Fe1 N3 C4 N1 9.4(2) no
C4 N3 C8 C7 1.2(3) no
C8 N3 C4 N1 -178.92(19) no
Fe1 N3 C8 C7 171.45(18) no
Fe1 N3 C4 C5 -171.88(19) no
C8 N3 C4 C5 -0.3(3) no
C15 N4 C12 N5 179.7(2) no
C13 N4 C15 N6 -179.6(3) no
C13 N4 C12 N5 -0.6(3) no
C12 N4 C15 N6 0.0(3) no
C15 N4 C13 C14 179.8(2) no
C15 N4 C12 Fe1 6.2(3) no
C13 N4 C15 C16 0.2(4) no
C13 N4 C12 Fe1 -174.13(19) no
C12 N4 C13 C14 0.2(3) no
C12 N4 C15 C16 179.8(3) no
C11 N5 C12 Fe1 -15.4(4) no
C14 N5 C11 C10 -101.1(3) no
C12 N5 C14 C13 -0.8(3) no
C12 N5 C11 C10 86.4(3) no
C14 N5 C12 N4 0.8(3) no
C11 N5 C12 N4 174.1(2) no
C11 N5 C14 C13 -174.4(2) no
C14 N5 C12 Fe1 171.4(2) no
C19 N6 C15 C16 -2.0(4) no
Fe1 N6 C15 C16 174.3(2) no
Fe1 N6 C15 N4 -5.9(3) no
Fe1 N6 C19 C18 -175.91(18) no
C15 N6 C19 C18 -0.1(3) no
C19 N6 C15 N4 177.8(2) no
N1 C2 C3 N2 -0.7(3) no
N1 C4 C5 C6 177.7(2) no
N3 C4 C5 C6 -0.8(4) no
C4 C5 C6 C7 1.0(3) no
C5 C6 C7 C8 -0.1(4) no
C6 C7 C8 N3 -1.0(4) no
N2 C9 C10 C11 -41.1(3) no
C9 C10 C11 N5 -69.4(3) no
N4 C13 C14 N5 0.4(3) no
N6 C15 C16 C17 2.0(5) no
N4 C15 C16 C17 -177.8(3) no
C15 C16 C17 C18 0.1(5) no
C16 C17 C18 C19 -2.1(4) no
C17 C18 C19 N6 2.1(4) no

loop_
_platon_squeeze_void_nr
_platon_squeeze_void_average_x
_platon_squeeze_void_average_y
_platon_squeeze_void_average_z
_platon_squeeze_void_volume
_platon_squeeze_void_count_electrons
_platon_squeeze_void_content
1 0.500 0.000 1.000 345 88 ' '
